data_1560202
loop_
_publ_author_name
'Weberg, Alexander B.'
'McCollom, Samuel P.'
'Thierer, Laura M.'
'Gau, Michael R.'
'Carroll, Patrick J.'
'Tomson, Neil C.'

_publ_section_title
;
 Using internal electrostatic fields to manipulate the valence manifolds
 of copper complexes
;
_journal_issue 12
_journal_name_full 'Chemical Science'
_journal_page_first 4395
_journal_page_last 4404
_journal_paper_doi 10.1039/D0SC06364A
_journal_volume 12
_journal_year 2021
_chemical_formula_moiety 'C30 H45 Cu N4 P3, B C24 F20'
_chemical_formula_sum 'C54 H45 B Cu F20 N4 P3'
_chemical_formula_weight 1297.20
_space_group_crystal_system monoclinic
_space_group_IT_number 14
_space_group_name_Hall '-P 2yn'
_space_group_name_H-M_alt 'P 1 21/n 1'
_atom_sites_solution_hydrogens geom
_atom_sites_solution_primary dual
_audit_creation_date 2019-10-30
_audit_creation_method
;
Olex2 1.2
(compiled 2018.05.29 svn.r3508 for OlexSys, GUI svn.r5506)
;
_audit_update_record
;
2020-11-19 deposited with the CCDC.	2021-01-25 downloaded from the CCDC.
;
_cell_angle_alpha 90
_cell_angle_beta 110.7600(10)
_cell_angle_gamma 90
_cell_formula_units_Z 4
_cell_length_a 12.8794(5)
_cell_length_b 28.2479(10)
_cell_length_c 15.6613(6)
_cell_measurement_reflns_used 9126
_cell_measurement_temperature 100
_cell_measurement_theta_max 27.462
_cell_measurement_theta_min 2.572
_cell_volume 5327.9(3)
_computing_cell_refinement 'SAINT V8.38A (2016)'
_computing_data_collection 'Bruker APEX3 v2018.7-2'
_computing_data_reduction 'Bruker SAINT v8.38A'
_computing_molecular_graphics 'ORTEP-3 (Farrugia, 2012)'
_computing_publication_material 'Olex2 (Dolomanov et al., 2009)'
_computing_structure_refinement 'ShelXL (Sheldrick, 2015)'
_computing_structure_solution 'ShelXT (Sheldrick, 2015)'
_diffrn_ambient_temperature 100
_diffrn_measured_fraction_theta_full 0.999
_diffrn_measured_fraction_theta_max 0.997
_diffrn_measurement_device 'CMOS area detector'
_diffrn_measurement_device_type 'Bruker D8QUEST'
_diffrn_measurement_method '\w and \f scans'
_diffrn_radiation_monochromator graphite
_diffrn_radiation_type MoK\a
_diffrn_radiation_wavelength 0.71073
_diffrn_reflns_av_R_equivalents 0.0756
_diffrn_reflns_av_unetI/netI 0.0391
_diffrn_reflns_Laue_measured_fraction_full 0.999
_diffrn_reflns_Laue_measured_fraction_max 0.997
_diffrn_reflns_limit_h_max 16
_diffrn_reflns_limit_h_min -16
_diffrn_reflns_limit_k_max 36
_diffrn_reflns_limit_k_min -36
_diffrn_reflns_limit_l_max 20
_diffrn_reflns_limit_l_min -20
_diffrn_reflns_number 130044
_diffrn_reflns_point_group_measured_fraction_full 0.999
_diffrn_reflns_point_group_measured_fraction_max 0.997
_diffrn_reflns_theta_full 25.242
_diffrn_reflns_theta_max 27.562
_diffrn_reflns_theta_min 2.572
_diffrn_source 'sealed tube'
_exptl_absorpt_coefficient_mu 0.614
_exptl_absorpt_correction_T_max 0.7456
_exptl_absorpt_correction_T_min 0.6917
_exptl_absorpt_correction_type multi-scan
_exptl_absorpt_process_details 'SADABS v2014/5'
_exptl_crystal_colour 'light yellow'
_exptl_crystal_density_diffrn 1.617
_exptl_crystal_description bar
_exptl_crystal_F_000 2624
_exptl_crystal_size_max 0.33
_exptl_crystal_size_mid 0.29
_exptl_crystal_size_min 0.12
_refine_diff_density_max 0.420
_refine_diff_density_min -0.422
_refine_diff_density_rms 0.077
_refine_ls_extinction_method none
_refine_ls_goodness_of_fit_ref 1.104
_refine_ls_hydrogen_treatment constr
_refine_ls_matrix_type full
_refine_ls_number_parameters 754
_refine_ls_number_reflns 12282
_refine_ls_number_restraints 0
_refine_ls_restrained_S_all 1.104
_refine_ls_R_factor_all 0.0657
_refine_ls_R_factor_gt 0.0456
_refine_ls_shift/su_max 0.001
_refine_ls_shift/su_mean 0.000
_refine_ls_structure_factor_coef Fsqd
_refine_ls_weighting_details 'w=1/[\s^2^(Fo^2^)+(0.0261P)^2^+7.5667P] where P=(Fo^2^+2Fc^2^)/3'
_refine_ls_weighting_scheme calc
_refine_ls_wR_factor_gt 0.0835
_refine_ls_wR_factor_ref 0.0897
_reflns_number_gt 9874
_reflns_number_total 12282
_reflns_threshold_expression 'I > 2\s(I)'
_cod_data_source_file d0sc06364a2.cif
_cod_data_source_block 3714
_cod_depositor_comments 'Adding full bibliography for 1560199--1560203.cif.'
_cod_database_code 1560202
_shelx_shelxl_version_number 2017/1

loop_
_space_group_symop_operation_xyz
'x, y, z'
'-x+1/2, y+1/2, -z+1/2'
'-x, -y, -z'
'x-1/2, -y-1/2, z-1/2'

loop_
_atom_site_label
_atom_site_type_symbol
_atom_site_fract_x
_atom_site_fract_y
_atom_site_fract_z
_atom_site_U_iso_or_equiv
_atom_site_adp_type
_atom_site_occupancy
_atom_site_site_symmetry_order
_atom_site_calc_flag
_atom_site_refinement_flags_posn
_atom_site_refinement_flags_adp
_atom_site_refinement_flags_occupancy
_atom_site_disorder_assembly
_atom_site_disorder_group
Cu1 Cu 0.64550(2) 0.31819(2) 0.15820(2) 0.01028(7) Uani 1 1 d . . . . .
P1 P 0.42754(5) 0.38271(2) 0.11509(4) 0.01028(12) Uani 1 1 d . . . . .
P2 P 0.85172(5) 0.35593(2) 0.32444(4) 0.01124(12) Uani 1 1 d . . . . .
P3 P 0.72844(5) 0.30449(2) -0.01366(4) 0.01206(13) Uani 1 1 d . . . . .
N1 N 0.47627(16) 0.33073(7) 0.11821(13) 0.0115(4) Uani 1 1 d . . . . .
N2 N 0.74926(16) 0.32094(7) 0.29198(13) 0.0131(4) Uani 1 1 d . . . . .
N3 N 0.70344(16) 0.28128(7) 0.06906(13) 0.0119(4) Uani 1 1 d . . . . .
N4 N 0.60313(16) 0.24808(7) 0.19309(13) 0.0112(4) Uani 1 1 d . . . . .
C1 C 0.48180(19) 0.24660(8) 0.15720(17) 0.0139(5) Uani 1 1 d . . . . .
H1a H 0.455793 0.222727 0.191347 0.017 Uiso 1 1 calc R . . . .
H1b H 0.455563 0.236915 0.092248 0.017 Uiso 1 1 calc R . . . .
C2 C 0.43268(19) 0.29462(8) 0.16532(17) 0.0145(5) Uani 1 1 d . . . . .
H2a H 0.350708 0.293280 0.137381 0.017 Uiso 1 1 calc R . . . .
H2b H 0.452794 0.303155 0.230512 0.017 Uiso 1 1 calc R . . . .
C3 C 0.4888(2) 0.42157(8) 0.05598(17) 0.0171(5) Uani 1 1 d . . . . .
H3a H 0.568853 0.423837 0.089746 0.026 Uiso 1 1 calc GR . . . .
H3b H 0.455233 0.453058 0.051166 0.026 Uiso 1 1 calc GR . . . .
H3c H 0.475835 0.409110 -0.005336 0.026 Uiso 1 1 calc GR . . . .
C4 C 0.4501(2) 0.40916(9) 0.22502(16) 0.0178(5) Uani 1 1 d . . . . .
H4a H 0.411512 0.390571 0.257471 0.027 Uiso 1 1 calc GR . . . .
H4b H 0.421275 0.441599 0.216563 0.027 Uiso 1 1 calc GR . . . .
H4c H 0.529843 0.409682 0.260763 0.027 Uiso 1 1 calc GR . . . .
C5 C 0.27841(19) 0.38543(8) 0.05468(15) 0.0119(5) Uani 1 1 d . . . . .
C6 C 0.2135(2) 0.42251(8) 0.06707(17) 0.0165(5) Uani 1 1 d . . . . .
H6 H 0.247045 0.447050 0.109337 0.020 Uiso 1 1 calc R . . . .
C7 C 0.1004(2) 0.42369(9) 0.01799(17) 0.0198(5) Uani 1 1 d . . . . .
H7 H 0.056907 0.449199 0.026372 0.024 Uiso 1 1 calc R . . . .
C8 C 0.0505(2) 0.38797(9) -0.04309(17) 0.0182(5) Uani 1 1 d . . . . .
H8 H -0.027038 0.388991 -0.076777 0.022 Uiso 1 1 calc R . . . .
C9 C 0.1139(2) 0.35065(9) -0.05502(17) 0.0193(5) Uani 1 1 d . . . . .
H9 H 0.079551 0.325801 -0.096238 0.023 Uiso 1 1 calc R . . . .
C10 C 0.2273(2) 0.34950(9) -0.00694(16) 0.0152(5) Uani 1 1 d . . . . .
H10 H 0.270444 0.324054 -0.016035 0.018 Uiso 1 1 calc R . . . .
C11 C 0.6506(2) 0.24650(9) 0.29311(16) 0.0151(5) Uani 1 1 d . . . . .
H11a H 0.662190 0.213068 0.313224 0.018 Uiso 1 1 calc R . . . .
H11b H 0.597227 0.260670 0.318285 0.018 Uiso 1 1 calc R . . . .
C12 C 0.7608(2) 0.27293(9) 0.33115(16) 0.0169(5) Uani 1 1 d . . . . .
H12a H 0.784298 0.275022 0.398458 0.020 Uiso 1 1 calc R . . . .
H12b H 0.818615 0.255356 0.316125 0.020 Uiso 1 1 calc R . . . .
C13 C 0.8034(2) 0.41481(9) 0.28981(17) 0.0180(5) Uani 1 1 d . . . . .
H13a H 0.768995 0.416063 0.223118 0.027 Uiso 1 1 calc GR . . . .
H13b H 0.866137 0.436862 0.310205 0.027 Uiso 1 1 calc GR . . . .
H13c H 0.748525 0.423729 0.317164 0.027 Uiso 1 1 calc GR . . . .
C14 C 0.9222(2) 0.35770(9) 0.44644(16) 0.0175(5) Uani 1 1 d . . . . .
H14a H 0.868531 0.364704 0.476102 0.026 Uiso 1 1 calc GR . . . .
H14b H 0.979328 0.382398 0.461881 0.026 Uiso 1 1 calc GR . . . .
H14c H 0.957071 0.326962 0.467678 0.026 Uiso 1 1 calc GR . . . .
C15 C 0.96122(19) 0.34384(8) 0.27961(15) 0.0127(5) Uani 1 1 d . . . . .
C16 C 0.9589(2) 0.30131(8) 0.23378(16) 0.0154(5) Uani 1 1 d . . . . .
H16 H 0.899857 0.279573 0.225667 0.018 Uiso 1 1 calc R . . . .
C17 C 1.0422(2) 0.29049(9) 0.19989(17) 0.0171(5) Uani 1 1 d . . . . .
H17 H 1.040696 0.261153 0.169839 0.020 Uiso 1 1 calc R . . . .
C18 C 1.1273(2) 0.32237(9) 0.20980(18) 0.0193(5) Uani 1 1 d . . . . .
H18 H 1.183594 0.315100 0.185794 0.023 Uiso 1 1 calc R . . . .
C19 C 1.1304(2) 0.36486(9) 0.25471(19) 0.0228(6) Uani 1 1 d . . . . .
H19 H 1.188835 0.386721 0.261525 0.027 Uiso 1 1 calc R . . . .
C20 C 1.0481(2) 0.37558(9) 0.28984(17) 0.0183(5) Uani 1 1 d . . . . .
H20 H 1.050882 0.404667 0.321022 0.022 Uiso 1 1 calc R . . . .
C21 C 0.6553(2) 0.21498(8) 0.14824(16) 0.0134(5) Uani 1 1 d . . . . .
H21a H 0.616258 0.184169 0.139311 0.016 Uiso 1 1 calc R . . . .
H21b H 0.733532 0.209697 0.187971 0.016 Uiso 1 1 calc R . . . .
C22 C 0.6515(2) 0.23398(8) 0.05620(17) 0.0149(5) Uani 1 1 d . . . . .
H22a H 0.691836 0.212233 0.029252 0.018 Uiso 1 1 calc R . . . .
H22b H 0.573532 0.236113 0.013893 0.018 Uiso 1 1 calc R . . . .
C23 C 0.8050(2) 0.35809(9) 0.02467(18) 0.0198(5) Uani 1 1 d . . . . .
H23a H 0.766063 0.378096 0.054718 0.030 Uiso 1 1 calc GR . . . .
H23b H 0.811743 0.375017 -0.027763 0.030 Uiso 1 1 calc GR . . . .
H23c H 0.879254 0.350500 0.068015 0.030 Uiso 1 1 calc GR . . . .
C24 C 0.8096(2) 0.26818(11) -0.06199(19) 0.0273(6) Uani 1 1 d . . . . .
H24a H 0.877246 0.257529 -0.013223 0.041 Uiso 1 1 calc GR . . . .
H24b H 0.829824 0.286755 -0.106625 0.041 Uiso 1 1 calc GR . . . .
H24c H 0.765813 0.240608 -0.092260 0.041 Uiso 1 1 calc GR . . . .
C25 C 0.60585(19) 0.32126(8) -0.10969(15) 0.0121(5) Uani 1 1 d . . . . .
C26 C 0.50601(19) 0.32676(8) -0.09431(16) 0.0139(5) Uani 1 1 d . . . . .
H26 H 0.502533 0.319906 -0.036000 0.017 Uiso 1 1 calc R . . . .
C27 C 0.4119(2) 0.34232(9) -0.16475(17) 0.0171(5) Uani 1 1 d . . . . .
H27 H 0.344261 0.346608 -0.154201 0.021 Uiso 1 1 calc R . . . .
C28 C 0.4162(2) 0.35160(8) -0.25023(17) 0.0177(5) Uani 1 1 d . . . . .
H28 H 0.351671 0.362383 -0.297970 0.021 Uiso 1 1 calc R . . . .
C29 C 0.5140(2) 0.34526(9) -0.26646(16) 0.0182(5) Uani 1 1 d . . . . .
H29 H 0.516421 0.351112 -0.325467 0.022 Uiso 1 1 calc R . . . .
C30 C 0.6086(2) 0.33033(9) -0.19625(16) 0.0171(5) Uani 1 1 d . . . . .
H30 H 0.675955 0.326234 -0.207306 0.021 Uiso 1 1 calc R . . . .
F1 F 0.97066(11) 0.38542(5) 0.66605(9) 0.0149(3) Uani 1 1 d . . . . .
F2 F 1.18183(11) 0.40049(5) 0.76082(10) 0.0220(3) Uani 1 1 d . . . . .
F3 F 1.24844(11) 0.47798(6) 0.87078(10) 0.0261(4) Uani 1 1 d . . . . .
F4 F 1.09326(12) 0.54048(5) 0.88284(10) 0.0229(3) Uani 1 1 d . . . . .
F5 F 0.87805(11) 0.52638(5) 0.78743(9) 0.0142(3) Uani 1 1 d . . . . .
F6 F 0.82702(10) 0.44848(5) 0.87006(9) 0.0144(3) Uani 1 1 d . . . . .
F7 F 0.67799(11) 0.45604(5) 0.94962(9) 0.0183(3) Uani 1 1 d . . . . .
F8 F 0.45834(11) 0.46733(5) 0.84901(10) 0.0192(3) Uani 1 1 d . . . . .
F9 F 0.39262(11) 0.47293(6) 0.66440(10) 0.0230(3) Uani 1 1 d . . . . .
F10 F 0.54001(11) 0.46531(5) 0.58082(9) 0.0169(3) Uani 1 1 d . . . . .
F11 F 0.82489(11) 0.36228(5) 0.75275(9) 0.0134(3) Uani 1 1 d . . . . .
F12 F 0.74898(12) 0.27711(5) 0.68761(10) 0.0171(3) Uani 1 1 d . . . . .
F13 F 0.61559(13) 0.26634(5) 0.50905(10) 0.0241(3) Uani 1 1 d . . . . .
F14 F 0.56035(13) 0.34355(5) 0.39830(9) 0.0241(3) Uani 1 1 d . . . . .
F15 F 0.63851(11) 0.42855(5) 0.45944(9) 0.0166(3) Uani 1 1 d . . . . .
F16 F 0.66052(12) 0.54991(5) 0.64345(10) 0.0186(3) Uani 1 1 d . . . . .
F17 F 0.67786(13) 0.61974(5) 0.53691(11) 0.0277(4) Uani 1 1 d . . . . .
F18 F 0.80011(13) 0.60951(5) 0.42738(10) 0.0260(4) Uani 1 1 d . . . . .
F19 F 0.89268(12) 0.52370(5) 0.41758(10) 0.0227(3) Uani 1 1 d . . . . .
F20 F 0.87301(11) 0.45192(5) 0.52129(9) 0.0153(3) Uani 1 1 d . . . . .
C31 C 0.91047(18) 0.45457(8) 0.72333(14) 0.0084(4) Uani 1 1 d . . . . .
C32 C 0.99397(19) 0.42451(8) 0.71942(15) 0.0112(5) Uani 1 1 d . . . . .
C33 C 1.10622(19) 0.43167(9) 0.76788(16) 0.0141(5) Uani 1 1 d . . . . .
C34 C 1.14061(19) 0.47065(9) 0.82300(16) 0.0156(5) Uani 1 1 d . . . . .
C35 C 1.06187(19) 0.50203(8) 0.82927(16) 0.0138(5) Uani 1 1 d . . . . .
C36 C 0.95107(18) 0.49351(8) 0.77970(15) 0.0105(4) Uani 1 1 d . . . . .
C37 C 0.69299(18) 0.45782(7) 0.72001(15) 0.0086(4) Uani 1 1 d . . . . .
C38 C 0.72011(18) 0.45478(8) 0.81356(15) 0.0103(4) Uani 1 1 d . . . . .
C39 C 0.64420(19) 0.45802(8) 0.85790(15) 0.0115(5) Uani 1 1 d . . . . .
C40 C 0.53345(19) 0.46370(8) 0.80772(16) 0.0121(5) Uani 1 1 d . . . . .
C41 C 0.50076(18) 0.46660(8) 0.71386(17) 0.0136(5) Uani 1 1 d . . . . .
C42 C 0.57888(19) 0.46311(8) 0.67308(15) 0.0115(5) Uani 1 1 d . . . . .
C43 C 0.73746(18) 0.40038(8) 0.61014(15) 0.0097(4) Uani 1 1 d . . . . .
C44 C 0.76062(18) 0.35959(8) 0.66264(15) 0.0102(4) Uani 1 1 d . . . . .
C45 C 0.72274(19) 0.31490(8) 0.63136(16) 0.0129(5) Uani 1 1 d . . . . .
C46 C 0.6551(2) 0.30931(8) 0.54130(17) 0.0160(5) Uani 1 1 d . . . . .
C47 C 0.6280(2) 0.34845(9) 0.48545(16) 0.0157(5) Uani 1 1 d . . . . .
C48 C 0.66920(19) 0.39253(8) 0.52005(15) 0.0122(5) Uani 1 1 d . . . . .
C49 C 0.76621(18) 0.49640(8) 0.58857(15) 0.0100(4) Uani 1 1 d . . . . .
C50 C 0.71867(19) 0.54053(8) 0.58820(16) 0.0130(5) Uani 1 1 d . . . . .
C51 C 0.7277(2) 0.57810(8) 0.53448(17) 0.0169(5) Uani 1 1 d . . . . .
C52 C 0.7888(2) 0.57306(9) 0.47869(16) 0.0175(5) Uani 1 1 d . . . . .
C53 C 0.83667(19) 0.52991(9) 0.47481(15) 0.0147(5) Uani 1 1 d . . . . .
C54 C 0.82422(19) 0.49346(8) 0.52856(15) 0.0115(5) Uani 1 1 d . . . . .
B1 B 0.7767(2) 0.45219(9) 0.66078(17) 0.0085(5) Uani 1 1 d . . . . .

loop_
_atom_site_aniso_label
_atom_site_aniso_U_11
_atom_site_aniso_U_22
_atom_site_aniso_U_33
_atom_site_aniso_U_23
_atom_site_aniso_U_13
_atom_site_aniso_U_12
Cu1 0.01067(14) 0.00851(13) 0.01209(14) 0.00132(11) 0.00455(11) -0.00097(11)
P1 0.0118(3) 0.0084(3) 0.0120(3) 0.0001(2) 0.0057(2) 0.0007(2)
P2 0.0111(3) 0.0110(3) 0.0108(3) -0.0010(2) 0.0030(2) 0.0008(2)
P3 0.0097(3) 0.0157(3) 0.0124(3) 0.0028(2) 0.0060(2) 0.0022(2)
N1 0.0112(9) 0.0094(9) 0.0167(10) 0.0020(8) 0.0083(8) 0.0002(7)
N2 0.0122(10) 0.0126(10) 0.0141(10) 0.0011(8) 0.0042(8) -0.0005(8)
N3 0.0140(10) 0.0112(10) 0.0120(9) 0.0004(8) 0.0064(8) -0.0003(8)
N4 0.0113(10) 0.0092(9) 0.0146(10) 0.0016(7) 0.0066(8) 0.0011(7)
C1 0.0101(11) 0.0105(11) 0.0222(13) 0.0022(9) 0.0071(10) -0.0005(9)
C2 0.0120(12) 0.0123(12) 0.0220(13) 0.0039(10) 0.0094(10) 0.0003(9)
C3 0.0200(13) 0.0136(12) 0.0206(13) 0.0029(10) 0.0107(11) -0.0007(10)
C4 0.0231(13) 0.0156(12) 0.0135(12) -0.0018(10) 0.0048(10) 0.0009(10)
C5 0.0118(11) 0.0141(11) 0.0117(11) 0.0035(9) 0.0065(9) 0.0032(9)
C6 0.0199(13) 0.0118(12) 0.0203(13) -0.0010(10) 0.0103(11) 0.0029(10)
C7 0.0186(13) 0.0206(13) 0.0226(13) 0.0033(10) 0.0103(11) 0.0114(10)
C8 0.0125(12) 0.0286(14) 0.0155(12) 0.0053(10) 0.0074(10) 0.0052(10)
C9 0.0167(13) 0.0242(14) 0.0178(13) -0.0048(10) 0.0070(10) 0.0001(10)
C10 0.0156(12) 0.0157(12) 0.0153(12) -0.0027(9) 0.0067(10) 0.0033(10)
C11 0.0185(12) 0.0138(12) 0.0153(12) 0.0039(9) 0.0091(10) 0.0001(10)
C12 0.0181(13) 0.0165(12) 0.0142(12) 0.0048(10) 0.0034(10) -0.0006(10)
C13 0.0158(12) 0.0143(12) 0.0220(13) 0.0001(10) 0.0045(10) 0.0011(10)
C14 0.0163(12) 0.0218(13) 0.0114(11) -0.0040(10) 0.0010(10) 0.0016(10)
C15 0.0106(11) 0.0147(12) 0.0115(11) 0.0019(9) 0.0023(9) 0.0020(9)
C16 0.0121(12) 0.0136(12) 0.0185(12) -0.0020(9) 0.0032(10) -0.0006(9)
C17 0.0192(13) 0.0132(12) 0.0186(12) -0.0014(10) 0.0064(10) 0.0036(10)
C18 0.0164(12) 0.0203(13) 0.0244(13) 0.0022(11) 0.0113(11) 0.0046(10)
C19 0.0192(13) 0.0185(13) 0.0358(16) -0.0015(11) 0.0160(12) -0.0033(11)
C20 0.0197(13) 0.0146(12) 0.0224(13) -0.0054(10) 0.0097(11) -0.0025(10)
C21 0.0143(12) 0.0083(11) 0.0197(12) 0.0013(9) 0.0088(10) 0.0015(9)
C22 0.0179(12) 0.0098(11) 0.0189(12) -0.0011(9) 0.0091(10) -0.0001(9)
C23 0.0147(12) 0.0222(13) 0.0204(13) 0.0081(11) 0.0038(10) -0.0043(10)
C24 0.0267(15) 0.0374(17) 0.0238(14) 0.0058(12) 0.0164(12) 0.0155(13)
C25 0.0136(11) 0.0095(11) 0.0128(11) -0.0019(9) 0.0043(9) -0.0003(9)
C26 0.0145(12) 0.0157(12) 0.0130(11) -0.0001(9) 0.0070(9) 0.0007(9)
C27 0.0115(12) 0.0171(12) 0.0221(13) -0.0001(10) 0.0051(10) -0.0003(10)
C28 0.0166(12) 0.0128(12) 0.0166(12) 0.0020(9) -0.0026(10) -0.0024(10)
C29 0.0286(14) 0.0150(12) 0.0105(11) 0.0009(9) 0.0063(10) -0.0019(10)
C30 0.0196(13) 0.0186(13) 0.0161(12) 0.0009(10) 0.0101(10) 0.0012(10)
F1 0.0151(7) 0.0136(7) 0.0174(7) -0.0045(5) 0.0075(6) 0.0025(5)
F2 0.0130(7) 0.0300(8) 0.0243(8) -0.0009(7) 0.0081(6) 0.0104(6)
F3 0.0080(7) 0.0431(10) 0.0244(8) -0.0075(7) 0.0023(6) -0.0031(7)
F4 0.0168(7) 0.0248(8) 0.0252(8) -0.0136(6) 0.0050(6) -0.0082(6)
F5 0.0135(7) 0.0108(6) 0.0190(7) -0.0046(5) 0.0063(6) 0.0003(5)
F6 0.0100(7) 0.0217(7) 0.0110(6) 0.0036(5) 0.0030(5) 0.0039(5)
F7 0.0200(7) 0.0275(8) 0.0104(7) 0.0034(6) 0.0091(6) 0.0046(6)
F8 0.0142(7) 0.0256(8) 0.0241(8) -0.0037(6) 0.0147(6) -0.0010(6)
F9 0.0055(7) 0.0384(9) 0.0217(8) -0.0055(7) 0.0009(6) -0.0001(6)
F10 0.0118(7) 0.0259(8) 0.0100(7) -0.0025(6) 0.0003(5) 0.0000(6)
F11 0.0153(7) 0.0130(7) 0.0106(6) 0.0015(5) 0.0032(5) -0.0003(5)
F12 0.0229(8) 0.0079(6) 0.0255(8) 0.0027(6) 0.0147(6) 0.0001(6)
F13 0.0342(9) 0.0122(7) 0.0275(8) -0.0101(6) 0.0130(7) -0.0110(6)
F14 0.0293(9) 0.0258(8) 0.0126(7) -0.0079(6) 0.0017(6) -0.0093(7)
F15 0.0214(8) 0.0158(7) 0.0098(7) 0.0011(5) 0.0022(6) -0.0019(6)
F16 0.0233(8) 0.0129(7) 0.0238(8) 0.0000(6) 0.0134(6) 0.0046(6)
F17 0.0337(9) 0.0114(7) 0.0354(9) 0.0073(6) 0.0091(7) 0.0075(6)
F18 0.0286(9) 0.0218(8) 0.0220(8) 0.0157(6) 0.0023(7) -0.0060(7)
F19 0.0220(8) 0.0332(9) 0.0167(7) 0.0068(6) 0.0114(6) -0.0044(7)
F20 0.0176(7) 0.0153(7) 0.0167(7) 0.0008(6) 0.0107(6) 0.0021(6)
C31 0.0096(11) 0.0099(11) 0.0077(10) 0.0022(8) 0.0056(9) -0.0004(8)
C32 0.0145(12) 0.0112(11) 0.0086(11) -0.0007(9) 0.0049(9) -0.0004(9)
C33 0.0106(11) 0.0208(13) 0.0135(11) 0.0039(10) 0.0076(9) 0.0055(9)
C34 0.0074(11) 0.0279(14) 0.0114(11) 0.0005(10) 0.0034(9) -0.0038(10)
C35 0.0148(12) 0.0154(12) 0.0120(11) -0.0030(9) 0.0058(10) -0.0056(9)
C36 0.0102(11) 0.0109(11) 0.0127(11) 0.0008(9) 0.0069(9) 0.0020(9)
C37 0.0094(11) 0.0041(10) 0.0126(11) -0.0011(8) 0.0042(9) -0.0010(8)
C38 0.0075(11) 0.0082(10) 0.0141(11) 0.0018(9) 0.0026(9) 0.0008(8)
C39 0.0144(12) 0.0104(11) 0.0101(11) 0.0010(9) 0.0048(9) -0.0002(9)
C40 0.0128(11) 0.0096(11) 0.0191(12) -0.0031(9) 0.0122(10) -0.0016(9)
C41 0.0063(11) 0.0113(11) 0.0205(12) -0.0025(9) 0.0015(9) -0.0020(9)
C42 0.0139(11) 0.0102(11) 0.0095(11) -0.0029(9) 0.0033(9) -0.0018(9)
C43 0.0091(11) 0.0107(11) 0.0118(11) -0.0007(9) 0.0067(9) 0.0005(8)
C44 0.0090(11) 0.0127(11) 0.0108(11) -0.0017(9) 0.0059(9) -0.0014(9)
C45 0.0147(12) 0.0110(11) 0.0177(12) 0.0006(9) 0.0117(10) 0.0006(9)
C46 0.0183(12) 0.0112(12) 0.0231(13) -0.0087(10) 0.0128(10) -0.0058(9)
C47 0.0143(12) 0.0226(13) 0.0103(11) -0.0059(10) 0.0044(10) -0.0031(10)
C48 0.0147(12) 0.0122(11) 0.0110(11) -0.0007(9) 0.0061(9) -0.0010(9)
C49 0.0084(11) 0.0104(11) 0.0096(11) 0.0004(9) 0.0014(9) -0.0024(8)
C50 0.0121(11) 0.0128(11) 0.0127(11) -0.0015(9) 0.0027(9) -0.0010(9)
C51 0.0170(13) 0.0093(11) 0.0189(12) 0.0018(9) -0.0003(10) 0.0006(9)
C52 0.0166(12) 0.0176(12) 0.0124(12) 0.0089(10) -0.0022(10) -0.0055(10)
C53 0.0107(11) 0.0229(13) 0.0092(11) 0.0026(9) 0.0020(9) -0.0066(10)
C54 0.0100(11) 0.0124(11) 0.0096(11) -0.0009(9) 0.0005(9) -0.0004(9)
B1 0.0093(12) 0.0077(12) 0.0096(12) 0.0012(9) 0.0046(10) 0.0004(9)

loop_
_atom_type_symbol
_atom_type_description
_atom_type_scat_dispersion_real
_atom_type_scat_dispersion_imag
_atom_type_scat_source
C C 0.0033 0.0016 'International Tables Vol C Tables 4.2.6.8 and 6.1.1.4'
H H 0.0000 0.0000 'International Tables Vol C Tables 4.2.6.8 and 6.1.1.4'
B B 0.0013 0.0007 'International Tables Vol C Tables 4.2.6.8 and 6.1.1.4'
Cu Cu 0.3201 1.2651 'International Tables Vol C Tables 4.2.6.8 and 6.1.1.4'
F F 0.0171 0.0103 'International Tables Vol C Tables 4.2.6.8 and 6.1.1.4'
N N 0.0061 0.0033 'International Tables Vol C Tables 4.2.6.8 and 6.1.1.4'
P P 0.1023 0.0942 'International Tables Vol C Tables 4.2.6.8 and 6.1.1.4'

loop_
_geom_angle_atom_site_label_1
_geom_angle_atom_site_label_2
_geom_angle_atom_site_label_3
_geom_angle
_geom_angle_site_symmetry_1
_geom_angle_site_symmetry_3
_geom_angle_publ_flag
N1 Cu1 N3 118.12(8) . . ?
N1 Cu1 N4 84.31(7) . . ?
N2 Cu1 N1 122.49(8) . . ?
N2 Cu1 N3 116.49(8) . . ?
N2 Cu1 N4 84.74(7) . . ?
N3 Cu1 N4 83.90(7) . . ?
N1 P1 C3 109.92(11) . . ?
N1 P1 C4 115.14(11) . . ?
N1 P1 C5 112.82(11) . . ?
C3 P1 C4 106.75(12) . . ?
C3 P1 C5 106.44(11) . . ?
C4 P1 C5 105.22(11) . . ?
N2 P2 C13 108.79(11) . . ?
N2 P2 C14 114.04(11) . . ?
N2 P2 C15 115.58(11) . . ?
C13 P2 C14 106.60(12) . . ?
C13 P2 C15 106.97(12) . . ?
C14 P2 C15 104.28(11) . . ?
N3 P3 C23 108.88(11) . . ?
N3 P3 C24 114.98(12) . . ?
N3 P3 C25 114.61(11) . . ?
C23 P3 C24 106.73(14) . . ?
C23 P3 C25 105.73(11) . . ?
C24 P3 C25 105.25(12) . . ?
P1 N1 Cu1 121.86(11) . . ?
C2 N1 Cu1 105.98(14) . . ?
C2 N1 P1 115.85(15) . . ?
P2 N2 Cu1 121.33(11) . . ?
C12 N2 Cu1 108.89(14) . . ?
C12 N2 P2 119.44(16) . . ?
P3 N3 Cu1 124.50(11) . . ?
C22 N3 Cu1 107.00(14) . . ?
C22 N3 P3 118.49(16) . . ?
C1 N4 Cu1 104.99(13) . . ?
C1 N4 C11 113.19(18) . . ?
C1 N4 C21 113.97(19) . . ?
C11 N4 Cu1 104.44(14) . . ?
C11 N4 C21 113.80(18) . . ?
C21 N4 Cu1 105.17(13) . . ?
N4 C1 C2 111.22(19) . . ?
N1 C2 C1 109.28(19) . . ?
C6 C5 P1 122.27(19) . . ?
C10 C5 P1 118.84(17) . . ?
C10 C5 C6 118.9(2) . . ?
C7 C6 C5 120.3(2) . . ?
C8 C7 C6 120.4(2) . . ?
C7 C8 C9 119.8(2) . . ?
C10 C9 C8 120.1(2) . . ?
C9 C10 C5 120.5(2) . . ?
N4 C11 C12 112.34(19) . . ?
N2 C12 C11 110.17(19) . . ?
C16 C15 P2 118.88(18) . . ?
C16 C15 C20 118.8(2) . . ?
C20 C15 P2 122.30(18) . . ?
C17 C16 C15 120.5(2) . . ?
C18 C17 C16 120.1(2) . . ?
C19 C18 C17 120.0(2) . . ?
C18 C19 C20 120.1(2) . . ?
C19 C20 C15 120.4(2) . . ?
N4 C21 C22 111.23(18) . . ?
N3 C22 C21 109.21(19) . . ?
C26 C25 P3 117.98(17) . . ?
C30 C25 P3 122.67(18) . . ?
C30 C25 C26 119.3(2) . . ?
C27 C26 C25 119.7(2) . . ?
C28 C27 C26 120.3(2) . . ?
C29 C28 C27 120.3(2) . . ?
C28 C29 C30 119.7(2) . . ?
C29 C30 C25 120.7(2) . . ?
C32 C31 C36 112.9(2) . . ?
C32 C31 B1 127.6(2) . . ?
C36 C31 B1 119.09(19) . . ?
F1 C32 C31 121.4(2) . . ?
F1 C32 C33 114.6(2) . . ?
C31 C32 C33 124.0(2) . . ?
F2 C33 C32 120.2(2) . . ?
F2 C33 C34 119.7(2) . . ?
C34 C33 C32 120.1(2) . . ?
F3 C34 C33 121.0(2) . . ?
F3 C34 C35 120.3(2) . . ?
C33 C34 C35 118.7(2) . . ?
F4 C35 C34 119.9(2) . . ?
F4 C35 C36 120.9(2) . . ?
C34 C35 C36 119.2(2) . . ?
F5 C36 C31 118.75(19) . . ?
F5 C36 C35 116.1(2) . . ?
C35 C36 C31 125.1(2) . . ?
C38 C37 C42 112.8(2) . . ?
C38 C37 B1 128.01(19) . . ?
C42 C37 B1 119.07(19) . . ?
F6 C38 C37 120.99(19) . . ?
F6 C38 C39 114.43(19) . . ?
C37 C38 C39 124.6(2) . . ?
F7 C39 C38 120.8(2) . . ?
F7 C39 C40 119.6(2) . . ?
C40 C39 C38 119.6(2) . . ?
F8 C40 C39 120.8(2) . . ?
F8 C40 C41 120.5(2) . . ?
C39 C40 C41 118.7(2) . . ?
F9 C41 C40 118.9(2) . . ?
F9 C41 C42 121.5(2) . . ?
C42 C41 C40 119.6(2) . . ?
F10 C42 C37 119.2(2) . . ?
F10 C42 C41 116.0(2) . . ?
C41 C42 C37 124.7(2) . . ?
C44 C43 C48 113.3(2) . . ?
C44 C43 B1 119.07(19) . . ?
C48 C43 B1 127.1(2) . . ?
F11 C44 C43 119.51(19) . . ?
F11 C44 C45 115.33(19) . . ?
C45 C44 C43 125.2(2) . . ?
F12 C45 C44 121.2(2) . . ?
F12 C45 C46 119.9(2) . . ?
C44 C45 C46 118.9(2) . . ?
F13 C46 C45 120.4(2) . . ?
F13 C46 C47 120.7(2) . . ?
C47 C46 C45 118.9(2) . . ?
F14 C47 C46 119.4(2) . . ?
F14 C47 C48 120.7(2) . . ?
C46 C47 C48 119.9(2) . . ?
F15 C48 C43 121.0(2) . . ?
F15 C48 C47 115.2(2) . . ?
C47 C48 C43 123.8(2) . . ?
C50 C49 C54 113.0(2) . . ?
C50 C49 B1 127.5(2) . . ?
C54 C49 B1 118.78(19) . . ?
F16 C50 C49 121.0(2) . . ?
F16 C50 C51 115.0(2) . . ?
C51 C50 C49 124.0(2) . . ?
F17 C51 C50 120.6(2) . . ?
F17 C51 C52 119.6(2) . . ?
C52 C51 C50 119.8(2) . . ?
F18 C52 C51 120.5(2) . . ?
F18 C52 C53 120.4(2) . . ?
C51 C52 C53 119.0(2) . . ?
F19 C53 C52 119.9(2) . . ?
F19 C53 C54 121.1(2) . . ?
C54 C53 C52 119.0(2) . . ?
F20 C54 C49 118.9(2) . . ?
F20 C54 C53 116.0(2) . . ?
C53 C54 C49 125.1(2) . . ?
C31 B1 C37 114.30(18) . . ?
C31 B1 C43 113.34(18) . . ?
C31 B1 C49 100.89(17) . . ?
C43 B1 C37 101.79(17) . . ?
C43 B1 C49 113.69(18) . . ?
C49 B1 C37 113.41(18) . . ?

loop_
_geom_bond_atom_site_label_1
_geom_bond_atom_site_label_2
_geom_bond_distance
_geom_bond_site_symmetry_2
_geom_bond_publ_flag
Cu1 N1 2.0738(19) . ?
Cu1 N2 2.0486(19) . ?
Cu1 N3 2.0814(19) . ?
Cu1 N4 2.1749(19) . ?
P1 N1 1.5906(19) . ?
P1 C3 1.790(2) . ?
P1 C4 1.803(2) . ?
P1 C5 1.817(2) . ?
P2 N2 1.582(2) . ?
P2 C13 1.791(2) . ?
P2 C14 1.802(2) . ?
P2 C15 1.817(2) . ?
P3 N3 1.5835(19) . ?
P3 C23 1.791(3) . ?
P3 C24 1.811(3) . ?
P3 C25 1.815(2) . ?
N1 C2 1.481(3) . ?
N2 C12 1.474(3) . ?
N3 C22 1.476(3) . ?
N4 C1 1.462(3) . ?
N4 C11 1.466(3) . ?
N4 C21 1.468(3) . ?
C1 C2 1.521(3) . ?
C5 C6 1.396(3) . ?
C5 C10 1.395(3) . ?
C6 C7 1.386(4) . ?
C7 C8 1.382(4) . ?
C8 C9 1.386(4) . ?
C9 C10 1.386(3) . ?
C11 C12 1.526(3) . ?
C15 C16 1.394(3) . ?
C15 C20 1.398(3) . ?
C16 C17 1.389(3) . ?
C17 C18 1.385(4) . ?
C18 C19 1.385(4) . ?
C19 C20 1.390(4) . ?
C21 C22 1.523(3) . ?
C25 C26 1.398(3) . ?
C25 C30 1.392(3) . ?
C26 C27 1.390(3) . ?
C27 C28 1.385(4) . ?
C28 C29 1.382(4) . ?
C29 C30 1.386(3) . ?
F1 C32 1.353(3) . ?
F2 C33 1.346(3) . ?
F3 C34 1.340(3) . ?
F4 C35 1.344(3) . ?
F5 C36 1.357(3) . ?
F6 C38 1.359(3) . ?
F7 C39 1.346(3) . ?
F8 C40 1.345(3) . ?
F9 C41 1.344(3) . ?
F10 C42 1.353(3) . ?
F11 C44 1.362(3) . ?
F12 C45 1.349(3) . ?
F13 C46 1.343(3) . ?
F14 C47 1.341(3) . ?
F15 C48 1.351(3) . ?
F16 C50 1.356(3) . ?
F17 C51 1.347(3) . ?
F18 C52 1.345(3) . ?
F19 C53 1.347(3) . ?
F20 C54 1.355(3) . ?
C31 C32 1.389(3) . ?
C31 C36 1.391(3) . ?
C31 B1 1.655(3) . ?
C32 C33 1.389(3) . ?
C33 C34 1.372(3) . ?
C34 C35 1.376(3) . ?
C35 C36 1.383(3) . ?
C37 C38 1.383(3) . ?
C37 C42 1.399(3) . ?
C37 B1 1.660(3) . ?
C38 C39 1.388(3) . ?
C39 C40 1.372(3) . ?
C40 C41 1.381(3) . ?
C41 C42 1.373(3) . ?
C43 C44 1.385(3) . ?
C43 C48 1.390(3) . ?
C43 B1 1.656(3) . ?
C44 C45 1.379(3) . ?
C45 C46 1.379(3) . ?
C46 C47 1.376(4) . ?
C47 C48 1.386(3) . ?
C49 C50 1.388(3) . ?
C49 C54 1.395(3) . ?
C49 B1 1.658(3) . ?
C50 C51 1.385(3) . ?
C51 C52 1.375(4) . ?
C52 C53 1.377(4) . ?
C53 C54 1.375(3) . ?
